data_4306390
loop_
_publ_author_name
'Zhaorui Pan'
'Hegen Zheng'
'Tianwei Wang'
'You Song'
'Yizhi Li'
'Zijian Guo'
'Stuart R. Batten'

_publ_section_title
;
Hydrothermal Synthesis, Structures, and Physical Properties of Four New
Flexible Multicarboxylate Ligands-Based Compounds
;
_journal_name_full 'Inorganic Chemistry'
_journal_page_first 9528
_journal_page_last 9536
_journal_paper_doi 10.1021/ic801221r
_journal_volume 47
_journal_year 2008
_chemical_formula_moiety 'C34 H24 Cu N2 O10'
_chemical_formula_sum 'C34 H24 Cu N2 O10'
_chemical_formula_weight 684.09
_chemical_name_systematic
; 
 ? 
;
_space_group_IT_number 15
_symmetry_cell_setting monoclinic
_symmetry_space_group_name_Hall '-C 2yc'
_symmetry_space_group_name_H-M 'C 1 2/c 1'
_atom_sites_solution_hydrogens geom
_atom_sites_solution_primary direct
_atom_sites_solution_secondary difmap
_audit_creation_method SHELXL-97
_cell_angle_alpha 90.00
_cell_angle_beta 102.120(4)
_cell_angle_gamma 90.00
_cell_formula_units_Z 4
_cell_length_a 12.872(3)
_cell_length_b 11.015(2)
_cell_length_c 20.869(4)
_cell_measurement_reflns_used 1443
_cell_measurement_temperature 291(2)
_cell_measurement_theta_max 24.45
_cell_measurement_theta_min 2.49
_cell_volume 2893.0(10)
_computing_cell_refinement SMART
_computing_data_collection 'SMART (Bruker, 2000)'
_computing_data_reduction 'SAINT (Bruker, 2000)'
_computing_molecular_graphics SHELXTL
_computing_publication_material SHELXTL
_computing_structure_refinement SHELXTL
_computing_structure_solution 'SHELXTL (Bruker, 2000)'
_diffrn_ambient_temperature 291(2)
_diffrn_measured_fraction_theta_full 0.996
_diffrn_measured_fraction_theta_max 0.996
_diffrn_measurement_device_type 'Bruker Smart Apex CCD'
_diffrn_measurement_method 'phi and omega scans'
_diffrn_radiation_monochromator graphite
_diffrn_radiation_source 'sealed tube'
_diffrn_radiation_type MoK\a
_diffrn_radiation_wavelength 0.71073
_diffrn_reflns_av_R_equivalents 0.0294
_diffrn_reflns_av_sigmaI/netI 0.0259
_diffrn_reflns_limit_h_max 15
_diffrn_reflns_limit_h_min -15
_diffrn_reflns_limit_k_max 13
_diffrn_reflns_limit_k_min -13
_diffrn_reflns_limit_l_max 20
_diffrn_reflns_limit_l_min -25
_diffrn_reflns_number 7617
_diffrn_reflns_theta_full 25.99
_diffrn_reflns_theta_max 25.99
_diffrn_reflns_theta_min 2.00
_exptl_absorpt_coefficient_mu 0.823
_exptl_absorpt_correction_T_max 0.824
_exptl_absorpt_correction_T_min 0.783
_exptl_absorpt_correction_type multi-scan
_exptl_absorpt_process_details 'SADABS; Bruker, 2000'
_exptl_crystal_colour white
_exptl_crystal_density_diffrn 1.571
_exptl_crystal_density_method 'not measured'
_exptl_crystal_description block
_exptl_crystal_F_000 1404
_exptl_crystal_size_max 0.30
_exptl_crystal_size_mid 0.26
_exptl_crystal_size_min 0.24
_refine_diff_density_max 0.207
_refine_diff_density_min -0.240
_refine_diff_density_rms 0.049
_refine_ls_extinction_method none
_refine_ls_goodness_of_fit_ref 1.086
_refine_ls_hydrogen_treatment mixed
_refine_ls_matrix_type full
_refine_ls_number_parameters 218
_refine_ls_number_reflns 2845
_refine_ls_number_restraints 0
_refine_ls_restrained_S_all 1.086
_refine_ls_R_factor_all 0.0476
_refine_ls_R_factor_gt 0.0424
_refine_ls_shift/su_max 0.000
_refine_ls_shift/su_mean 0.000
_refine_ls_structure_factor_coef Fsqd
_refine_ls_weighting_details 'calc w=1/[\s^2^(Fo^2^)+(0.06P)^2^+1.99P] where P=(Fo^2^+2Fc^2^)/3'
_refine_ls_weighting_scheme calc
_refine_ls_wR_factor_gt 0.1078
_refine_ls_wR_factor_ref 0.1097
_reflns_number_gt 2484
_reflns_number_total 2845
_reflns_threshold_expression >2sigma(I)
_cod_data_source_file ic801221r_si_002_3.cif
_cod_data_source_block 3
_cod_depositor_comments
;
The following automatic conversions were performed:
'_symmetry_cell_setting' value 'Monoclinic' changed to 'monoclinic'
according to '/home/saulius/struct/CIF-dictionaries/cif_core.dic'
dictionary named 'cif_core.dic' version 2.4.1 from 2010-06-29.

Automatic conversion script
Id: cif_fix_enum 1527 2010-12-29 10:47:43Z saulius 
;
_cod_original_cell_volume 2892.9(10)
_cod_original_sg_symbol_H-M 'C 1 2/c 1 '
_cod_database_code 4306390

loop_
_symmetry_equiv_pos_as_xyz
'x, y, z'
'-x, y, -z+1/2'
'x+1/2, y+1/2, z'
'-x+1/2, y+1/2, -z+1/2'
'-x, -y, -z'
'x, -y, z-1/2'
'-x+1/2, -y+1/2, -z'
'x+1/2, -y+1/2, z-1/2'

loop_
_atom_site_label
_atom_site_type_symbol
_atom_site_fract_x
_atom_site_fract_y
_atom_site_fract_z
_atom_site_U_iso_or_equiv
_atom_site_adp_type
_atom_site_occupancy
_atom_site_symmetry_multiplicity
_atom_site_calc_flag
_atom_site_refinement_flags
_atom_site_disorder_assembly
_atom_site_disorder_group
C1 C 0.65321(18) 0.4577(2) 0.35268(12) 0.0353(5) Uani 1 1 d . . .
C2 C 0.71300(18) 0.4331(2) 0.42064(12) 0.0358(5) Uani 1 1 d . . .
C3 C 0.66735(19) 0.4471(2) 0.47346(13) 0.0384(5) Uani 1 1 d . . .
H3 H 0.5964 0.4699 0.4675 0.046 Uiso 1 1 calc R . .
C4 C 0.7273(2) 0.4274(3) 0.53676(13) 0.0428(6) Uani 1 1 d . . .
C5 C 0.6796(2) 0.4470(3) 0.59454(14) 0.0488(7) Uani 1 1 d . . .
C6 C 0.83206(19) 0.3901(3) 0.54551(13) 0.0440(6) Uani 1 1 d . . .
H6 H 0.8719 0.3753 0.5874 0.053 Uiso 1 1 calc R . .
C7 C 0.87666(19) 0.3754(3) 0.49168(14) 0.0449(6) Uani 1 1 d . . .
C8 C 0.81893(19) 0.3984(2) 0.42918(13) 0.0419(6) Uani 1 1 d . . .
H8 H 0.8506 0.3908 0.3932 0.050 Uiso 1 1 calc R . .
C9 C 1.03164(19) 0.3230(2) 0.45391(12) 0.0401(5) Uani 1 1 d . . .
H9A H 1.0302 0.3981 0.4294 0.048 Uiso 1 1 calc R . .
H9B H 0.9943 0.2614 0.4247 0.048 Uiso 1 1 calc R . .
C10 C 1.14528(19) 0.2841(2) 0.47935(13) 0.0394(5) Uani 1 1 d . . .
C11 C 1.1856(2) 0.2673(2) 0.54364(13) 0.0419(6) Uani 1 1 d . . .
H11 H 1.1429 0.2783 0.5740 0.050 Uiso 1 1 calc R . .
H12 H 1.1809 0.2775 0.3909 0.050 Uiso 1 1 d R . .
C12 C 1.2087(2) 0.2666(3) 0.43541(14) 0.0468(6) Uani 1 1 d . . .
C13 C 0.5675(2) 0.2333(2) 0.22285(13) 0.0424(6) Uani 1 1 d . . .
H13 H 0.6147 0.2759 0.2030 0.051 Uiso 1 1 calc R . .
C14 C 0.5714(2) 0.1089(2) 0.22256(13) 0.0406(6) Uani 1 1 d . . .
H14 H 0.6215 0.0688 0.2041 0.049 Uiso 1 1 calc R . .
C15 C 0.5000 0.0438(3) 0.2500 0.0364(7) Uani 1 2 d S . .
C16 C 0.5000 -0.0912(3) 0.2500 0.0352(7) Uani 1 2 d S . .
C17 C 0.58924(18) -0.1562(2) 0.24429(12) 0.0367(5) Uani 1 1 d . . .
H17 H 0.6510 -0.1159 0.2403 0.044 Uiso 1 1 calc R . .
C18 C 0.58621(19) -0.2807(2) 0.24461(13) 0.0399(5) Uani 1 1 d . . .
H18 H 0.6471 -0.3232 0.2409 0.048 Uiso 1 1 calc R . .
Cu1 Cu 0.5000 0.47714(4) 0.2500 0.03611(16) Uani 1 2 d S . .
N1 N 0.5000 0.2961(3) 0.2500 0.0400(7) Uani 1 2 d S . .
N2 N 0.5000 -0.3436(3) 0.2500 0.0371(6) Uani 1 2 d S . .
O1 O 0.55115(13) 0.47357(15) 0.34488(9) 0.0388(4) Uani 1 1 d . . .
O2 O 0.69659(13) 0.46008(15) 0.30576(9) 0.0383(4) Uani 1 1 d . . .
O3 O 0.57754(14) 0.46797(17) 0.57782(10) 0.0445(5) Uani 1 1 d . . .
H3A H 0.553(3) 0.500(3) 0.6149(16) 0.053 Uiso 1 1 d . . .
O4 O 0.72519(14) 0.44463(18) 0.65001(9) 0.0465(4) Uani 1 1 d . . .
O5 O 0.98169(12) 0.33990(17) 0.50600(8) 0.0409(4) Uani 1 1 d . . .

loop_
_atom_site_aniso_label
_atom_site_aniso_U_11
_atom_site_aniso_U_22
_atom_site_aniso_U_33
_atom_site_aniso_U_23
_atom_site_aniso_U_13
_atom_site_aniso_U_12
C1 0.0303(11) 0.0334(12) 0.0418(13) -0.0011(10) 0.0067(10) 0.0034(9)
C2 0.0315(11) 0.0307(12) 0.0448(13) -0.0021(10) 0.0068(10) 0.0020(9)
C3 0.0283(11) 0.0384(13) 0.0469(14) 0.0008(11) 0.0044(10) 0.0022(10)
C4 0.0364(13) 0.0453(15) 0.0451(14) 0.0019(11) 0.0046(11) -0.0021(11)
C5 0.0374(13) 0.0649(18) 0.0418(15) 0.0068(13) 0.0027(11) 0.0050(12)
C6 0.0313(12) 0.0555(16) 0.0417(14) 0.0066(12) 0.0001(10) -0.0008(11)
C7 0.0330(13) 0.0449(15) 0.0554(16) 0.0055(12) 0.0061(11) 0.0064(10)
C8 0.0298(11) 0.0483(15) 0.0469(14) 0.0016(11) 0.0062(10) 0.0047(10)
C9 0.0363(12) 0.0400(13) 0.0430(13) -0.0031(11) 0.0059(10) 0.0064(10)
C10 0.0332(12) 0.0377(13) 0.0441(13) -0.0004(10) 0.0005(10) 0.0043(10)
C11 0.0430(14) 0.0443(14) 0.0426(13) 0.0009(11) 0.0180(11) 0.0074(11)
C12 0.0473(14) 0.0449(15) 0.0444(14) 0.0041(11) 0.0008(11) 0.0071(12)
C13 0.0518(15) 0.0374(13) 0.0456(14) 0.0052(11) 0.0274(12) -0.0012(11)
C14 0.0487(14) 0.0354(13) 0.0439(13) -0.0018(11) 0.0239(11) 0.0022(10)
C15 0.0363(17) 0.0315(18) 0.0423(18) 0.000 0.0098(14) 0.000
C16 0.0375(17) 0.0255(16) 0.0433(18) 0.000 0.0103(14) 0.000
C17 0.0333(12) 0.0364(13) 0.0420(13) 0.0010(10) 0.0116(10) -0.0003(10)
C18 0.0360(12) 0.0313(12) 0.0520(14) 0.0022(10) 0.0081(11) 0.0075(10)
Cu1 0.0353(2) 0.0331(2) 0.0373(2) 0.000 0.00153(17) 0.000
N1 0.0394(15) 0.0351(16) 0.0438(16) 0.000 0.0046(13) 0.000
N2 0.0354(14) 0.0316(15) 0.0428(15) 0.000 0.0045(12) 0.000
O1 0.0338(9) 0.0407(10) 0.0398(9) -0.0020(7) 0.0031(7) 0.0048(7)
O2 0.0345(9) 0.0398(10) 0.0430(10) 0.0024(7) 0.0134(7) 0.0044(7)
O3 0.0371(9) 0.0466(11) 0.0498(10) -0.0065(8) 0.0089(8) 0.0251(8)
O4 0.0396(10) 0.0504(11) 0.0470(11) 0.0126(8) 0.0038(8) 0.0125(8)
O5 0.0308(8) 0.0459(10) 0.0471(10) 0.0025(8) 0.0110(7) 0.0170(7)

loop_
_atom_type_symbol
_atom_type_description
_atom_type_scat_dispersion_real
_atom_type_scat_dispersion_imag
_atom_type_scat_source
C C 0.0033 0.0016 'International Tables Vol C Tables 4.2.6.8 and 6.1.1.4'
H H 0.0000 0.0000 'International Tables Vol C Tables 4.2.6.8 and 6.1.1.4'
N N 0.0061 0.0033 'International Tables Vol C Tables 4.2.6.8 and 6.1.1.4'
O O 0.0106 0.0060 'International Tables Vol C Tables 4.2.6.8 and 6.1.1.4'
Cu Cu 0.3201 1.2651 'International Tables Vol C Tables 4.2.6.8 and 6.1.1.4'

loop_
_geom_angle_atom_site_label_1
_geom_angle_atom_site_label_2
_geom_angle_atom_site_label_3
_geom_angle
_geom_angle_site_symmetry_1
_geom_angle_site_symmetry_3
_geom_angle_publ_flag
O2 C1 O1 121.0(2) . . ?
O2 C1 C2 122.3(2) . . ?
O1 C1 C2 116.7(2) . . ?
C3 C2 C8 120.3(2) . . ?
C3 C2 C1 121.7(2) . . ?
C8 C2 C1 117.9(2) . . ?
C2 C3 C4 120.0(2) . . ?
C2 C3 H3 120.0 . . ?
C4 C3 H3 120.0 . . ?
C6 C4 C3 120.0(2) . . ?
C6 C4 C5 119.7(2) . . ?
C3 C4 C5 120.3(2) . . ?
O4 C5 O3 121.9(3) . . ?
O4 C5 C4 126.1(2) . . ?
O3 C5 C4 112.0(2) . . ?
C7 C6 C4 119.3(2) . . ?
C7 C6 H6 120.3 . . ?
C4 C6 H6 120.3 . . ?
C6 C7 O5 114.5(2) . . ?
C6 C7 C8 121.0(2) . . ?
O5 C7 C8 124.4(2) . . ?
C7 C8 C2 119.3(2) . . ?
C7 C8 H8 120.3 . . ?
C2 C8 H8 120.3 . . ?
O5 C9 C10 109.7(2) . . ?
O5 C9 H9A 109.7 . . ?
C10 C9 H9A 109.7 . . ?
O5 C9 H9B 109.7 . . ?
C10 C9 H9B 109.7 . . ?
H9A C9 H9B 108.2 . . ?
C11 C10 C12 119.4(2) . . ?
C11 C10 C9 122.1(2) . . ?
C12 C10 C9 118.5(2) . . ?
C10 C11 C12 119.9(2) . 7_756 ?
C10 C11 H11 120.1 . . ?
C12 C11 H11 120.1 7_756 . ?
C10 C12 C11 120.8(3) . 7_756 ?
C10 C12 H12 119.5 . . ?
C11 C12 H12 119.7 7_756 . ?
N1 C13 C14 123.4(2) . . ?
N1 C13 H13 118.3 . . ?
C14 C13 H13 118.3 . . ?
C13 C14 C15 119.3(2) . . ?
C13 C14 H14 120.4 . . ?
C15 C14 H14 120.4 . . ?
C14 C15 C14 117.5(3) . 2_655 ?
C14 C15 C16 121.26(16) . . ?
C14 C15 C16 121.26(16) 2_655 . ?
C17 C16 C17 117.5(3) 2_655 . ?
C17 C16 C15 121.27(15) 2_655 . ?
C17 C16 C15 121.27(15) . . ?
C18 C17 C16 119.6(2) . . ?
C18 C17 H17 120.2 . . ?
C16 C17 H17 120.2 . . ?
N2 C18 C17 123.0(2) . . ?
N2 C18 H18 118.5 . . ?
C17 C18 H18 118.5 . . ?
O1 Cu1 O1 177.69(10) . 2_655 ?
O1 Cu1 N2 91.16(5) . 1_565 ?
O1 Cu1 N2 91.16(5) 2_655 1_565 ?
O1 Cu1 N1 88.84(5) . . ?
O1 Cu1 N1 88.84(5) 2_655 . ?
N2 Cu1 N1 180.000(1) 1_565 . ?
C13 N1 C13 117.2(3) 2_655 . ?
C13 N1 Cu1 121.39(16) 2_655 . ?
C13 N1 Cu1 121.39(16) . . ?
C18 N2 C18 117.4(3) . 2_655 ?
C18 N2 Cu1 121.28(15) . 1_545 ?
C18 N2 Cu1 121.28(15) 2_655 1_545 ?
C1 O1 Cu1 104.25(15) . . ?
C5 O3 H3A 109(2) . . ?
C7 O5 C9 117.6(2) . . ?

loop_
_geom_bond_atom_site_label_1
_geom_bond_atom_site_label_2
_geom_bond_distance
_geom_bond_site_symmetry_2
_geom_bond_publ_flag
C1 O2 1.225(3) . ?
C1 O1 1.301(3) . ?
C1 C2 1.489(3) . ?
C2 C3 1.363(3) . ?
C2 C8 1.391(3) . ?
C3 C4 1.400(4) . ?
C3 H3 0.9300 . ?
C4 C6 1.384(3) . ?
C4 C5 1.479(4) . ?
C5 O4 1.183(3) . ?
C5 O3 1.307(3) . ?
C6 C7 1.374(4) . ?
C6 H6 0.9300 . ?
C7 O5 1.378(3) . ?
C7 C8 1.382(4) . ?
C8 H8 0.9300 . ?
C9 O5 1.387(3) . ?
C9 C10 1.510(3) . ?
C9 H9A 0.9700 . ?
C9 H9B 0.9700 . ?
C10 C11 1.346(4) . ?
C10 C12 1.364(4) . ?
C11 C12 1.389(4) 7_756 ?
C11 H11 0.9300 . ?
C12 C11 1.389(4) 7_756 ?
C12 H12 0.9302 . ?
C13 N1 1.327(3) . ?
C13 C14 1.372(4) . ?
C13 H13 0.9300 . ?
C14 C15 1.381(3) . ?
C14 H14 0.9300 . ?
C15 C14 1.381(3) 2_655 ?
C15 C16 1.487(5) . ?
C16 C17 1.380(3) 2_655 ?
C16 C17 1.380(3) . ?
C17 C18 1.373(3) . ?
C17 H17 0.9300 . ?
C18 N2 1.332(3) . ?
C18 H18 0.9300 . ?
Cu1 O1 1.9515(18) . ?
Cu1 O1 1.9515(18) 2_655 ?
Cu1 N2 1.975(3) 1_565 ?
Cu1 N1 1.994(3) . ?
N1 C13 1.327(3) 2_655 ?
N2 C18 1.332(3) 2_655 ?
N2 Cu1 1.975(3) 1_545 ?
O3 H3A 0.96(3) . ?

loop_
_geom_hbond_atom_site_label_D
_geom_hbond_atom_site_label_H
_geom_hbond_atom_site_label_A
_geom_hbond_distance_DH
_geom_hbond_distance_HA
_geom_hbond_distance_DA
_geom_hbond_angle_DHA
_geom_hbond_site_symmetry_A
O3 H3A O1 0.96(3) 1.75(3) 2.623(3) 149(3) 5_666
